data_7118288
loop_
_publ_author_name
'Greulich, Tobias W.'
'Suzuki, Naoya'
'Daniliuc, Constantin G.'
'Fukazawa, Aiko'
'Yamaguchi, Eriko'
'Studer, Armido'
'Yamaguchi, Shigehiro'

_publ_section_title
;
 A biphenyl containing two electron-donating and two electron-accepting
 moieties: a rigid and small donor-acceptor-donor ladder system.
;
_journal_issue 11
_journal_name_full 'Chemical communications (Cambridge, England)'
_journal_page_first 2374
_journal_page_last 2377
_journal_paper_doi 10.1039/c5cc03063c
_journal_volume 52
_journal_year 2016
_chemical_formula_sum 'C52 H42 N2 O2 P2'
_chemical_formula_weight 788.82
_chemical_name_systematic
; 
 ? 
;
_space_group_IT_number 15
_symmetry_cell_setting monoclinic
_symmetry_space_group_name_Hall '-C 2yc'
_symmetry_space_group_name_H-M 'C 1 2/c 1'
_atom_sites_solution_hydrogens geom
_atom_sites_solution_primary direct
_atom_sites_solution_secondary difmap
_audit_creation_method SHELXL-97
_audit_update_record
;
2015-03-06 deposited with the CCDC.
2016-01-05 downloaded from the CCDC.
;
_cell_angle_alpha 90.00
_cell_angle_beta 109.7190(10)
_cell_angle_gamma 90.00
_cell_formula_units_Z 4
_cell_length_a 28.1262(5)
_cell_length_b 8.5442(2)
_cell_length_c 20.5029(4)
_cell_measurement_reflns_used 4707
_cell_measurement_temperature 223(2)
_cell_measurement_theta_max 28.28
_cell_measurement_theta_min 4.08
_cell_volume 4638.24(17)
_computing_cell_refinement 'Collect (Nonius B.V., 1998)'
_computing_data_collection 'Collect (Nonius B.V., 1998)'
_computing_data_reduction 'Denzo-SMN (Otwinowski & Minor, 1997)'
_computing_molecular_graphics 'XP (BrukerAXS, 2000)'
_computing_publication_material 'SHELXL-97 (Sheldrick, 1997)'
_computing_structure_refinement 'SHELXL-97 (Sheldrick, 1997)'
_computing_structure_solution 'SHELXS-97 (Sheldrick, 1990)'
_diffrn_ambient_temperature 223(2)
_diffrn_measured_fraction_theta_full 0.981
_diffrn_measured_fraction_theta_max 0.981
_diffrn_measurement_device_type 'Nonius KappaCCD APEXII'
_diffrn_measurement_method '\w and \f scans'
_diffrn_radiation_monochromator 'Montel mirror'
_diffrn_radiation_source 'rotating anode Nonius FR591'
_diffrn_radiation_type MoK\a
_diffrn_radiation_wavelength 0.71073
_diffrn_reflns_av_R_equivalents 0.053
_diffrn_reflns_av_sigmaI/netI 0.0501
_diffrn_reflns_limit_h_max 33
_diffrn_reflns_limit_h_min -33
_diffrn_reflns_limit_k_max 9
_diffrn_reflns_limit_k_min -10
_diffrn_reflns_limit_l_max 24
_diffrn_reflns_limit_l_min -24
_diffrn_reflns_number 13982
_diffrn_reflns_theta_full 25.00
_diffrn_reflns_theta_max 25.00
_diffrn_reflns_theta_min 4.22
_exptl_absorpt_coefficient_mu 0.134
_exptl_absorpt_correction_T_max 0.9987
_exptl_absorpt_correction_T_min 0.9699
_exptl_absorpt_correction_type multi-scan
_exptl_absorpt_process_details 'Denzo (Otwinowski, Borek, Majewski & Minor, 2003)'
_exptl_crystal_colour orange
_exptl_crystal_density_diffrn 1.130
_exptl_crystal_density_method 'not measured'
_exptl_crystal_description plate
_exptl_crystal_F_000 1656
_exptl_crystal_size_max 0.23
_exptl_crystal_size_mid 0.13
_exptl_crystal_size_min 0.01
_refine_diff_density_max 0.487
_refine_diff_density_min -0.275
_refine_diff_density_rms 0.072
_refine_ls_extinction_method none
_refine_ls_goodness_of_fit_ref 1.075
_refine_ls_hydrogen_treatment constr
_refine_ls_matrix_type full
_refine_ls_number_parameters 262
_refine_ls_number_reflns 4013
_refine_ls_number_restraints 6
_refine_ls_restrained_S_all 1.079
_refine_ls_R_factor_all 0.0967
_refine_ls_R_factor_gt 0.0760
_refine_ls_shift/su_max 0.000
_refine_ls_shift/su_mean 0.000
_refine_ls_structure_factor_coef Fsqd
_refine_ls_weighting_details 'calc w=1/[\s^2^(Fo^2^)+(0.0979P)^2^+9.2005P] where P=(Fo^2^+2Fc^2^)/3'
_refine_ls_weighting_scheme calc
_refine_ls_wR_factor_gt 0.1963
_refine_ls_wR_factor_ref 0.2121
_reflns_number_gt 2997
_reflns_number_total 4013
_reflns_threshold_expression >2sigma(I)
_cod_data_source_file c5cc03063c2.cif
_cod_data_source_block stu7460
_cod_depositor_comments 'Adding full bibliography for 7118287--7118291.cif.'
_cod_original_cell_volume 4638.24(16)
_cod_original_sg_symbol_H-M C2/c
_cod_database_code 7118288

loop_
_symmetry_equiv_pos_as_xyz
'x, y, z'
'-x, y, -z+1/2'
'x+1/2, y+1/2, z'
'-x+1/2, y+1/2, -z+1/2'
'-x, -y, -z'
'x, -y, z-1/2'
'-x+1/2, -y+1/2, -z'
'x+1/2, -y+1/2, z-1/2'

loop_
_atom_site_label
_atom_site_type_symbol
_atom_site_fract_x
_atom_site_fract_y
_atom_site_fract_z
_atom_site_U_iso_or_equiv
_atom_site_adp_type
_atom_site_occupancy
_atom_site_symmetry_multiplicity
_atom_site_calc_flag
_atom_site_refinement_flags
P1 P 0.20975(3) 0.85098(10) 0.08248(4) 0.0376(3) Uani 1 1 d .
O1 O 0.17567(9) 0.7778(3) 0.11466(12) 0.0526(7) Uani 1 1 d .
N1 N 0.11045(12) 0.9471(4) -0.19131(14) 0.0550(9) Uani 1 1 d .
C1 C 0.19060(12) 0.8506(4) -0.01269(16) 0.0380(7) Uani 1 1 d .
C2 C 0.14981(12) 0.9046(4) -0.06757(17) 0.0402(8) Uani 1 1 d .
H2 H 0.1225 0.9538 -0.0593 0.048 Uiso 1 1 calc R
C3 C 0.14972(12) 0.8848(4) -0.13625(16) 0.0425(8) Uani 1 1 d .
C4 C 0.22874(12) 0.7769(4) -0.02852(16) 0.0380(7) Uani 1 1 d .
C5 C 0.26942(12) 0.7475(4) 0.09416(16) 0.0383(7) Uani 1 1 d .
C6 C 0.31002(12) 0.6925(4) 0.14909(16) 0.0403(8) Uani 1 1 d .
H6 H 0.3107 0.7067 0.1949 0.048 Uiso 1 1 calc R
C7 C 0.06945(14) 1.0303(5) -0.17847(19) 0.0549(10) Uani 1 1 d .
H7A H 0.0552 0.9624 -0.1512 0.066 Uiso 1 1 calc R
H7B H 0.0429 1.0497 -0.2230 0.066 Uiso 1 1 calc R
C8 C 0.10914(15) 0.9216(5) -0.26190(17) 0.0539(10) Uani 1 1 d .
H8A H 0.1415 0.9547 -0.2655 0.065 Uiso 1 1 calc R
H8B H 0.0828 0.9883 -0.2930 0.065 Uiso 1 1 calc R
C11 C 0.22698(12) 1.0484(4) 0.11092(17) 0.0392(8) Uani 1 1 d .
C12 C 0.21306(15) 1.1769(4) 0.06751(19) 0.0504(9) Uani 1 1 d .
H12 H 0.1950 1.1631 0.0201 0.060 Uiso 1 1 calc R
C13 C 0.22595(18) 1.3261(5) 0.0944(2) 0.0637(11) Uani 1 1 d .
H13 H 0.2165 1.4138 0.0652 0.076 Uiso 1 1 calc R
C14 C 0.25258(17) 1.3459(5) 0.1638(2) 0.0608(11) Uani 1 1 d .
H14 H 0.2609 1.4475 0.1816 0.073 Uiso 1 1 calc R
C15 C 0.26705(15) 1.2205(5) 0.2071(2) 0.0533(10) Uani 1 1 d .
H15 H 0.2853 1.2352 0.2545 0.064 Uiso 1 1 calc R
C16 C 0.25463(13) 1.0718(5) 0.18071(17) 0.0471(9) Uani 1 1 d .
H16 H 0.2650 0.9849 0.2102 0.057 Uiso 1 1 calc R
C21 C 0.08382(13) 1.1833(5) -0.14116(19) 0.0483(9) Uani 1 1 d .
C22 C 0.05964(18) 1.2352(6) -0.0967(3) 0.0716(13) Uani 1 1 d .
H22 H 0.0336 1.1740 -0.0910 0.086 Uiso 1 1 calc R
C23 C 0.0725(3) 1.3739(7) -0.0605(4) 0.0994(19) Uani 1 1 d .
H23 H 0.0562 1.4049 -0.0294 0.119 Uiso 1 1 calc R
C24 C 0.1093(2) 1.4653(6) -0.0704(4) 0.0926(17) Uani 1 1 d .
H24 H 0.1166 1.5634 -0.0485 0.111 Uiso 1 1 calc R
C25 C 0.1347(2) 1.4167(6) -0.1107(4) 0.103(2) Uani 1 1 d .
H25 H 0.1615 1.4773 -0.1147 0.124 Uiso 1 1 calc R
C26 C 0.12186(19) 1.2758(6) -0.1472(3) 0.0840(16) Uani 1 1 d .
H26 H 0.1397 1.2440 -0.1763 0.101 Uiso 1 1 calc R
C31 C 0.09923(14) 0.7541(5) -0.28646(18) 0.0550(10) Uani 1 1 d .
C32 C 0.0635(2) 0.6653(7) -0.2723(3) 0.0835(15) Uani 1 1 d .
H32 H 0.0455 0.7083 -0.2454 0.100 Uiso 1 1 calc R
C33 C 0.0532(3) 0.5142(9) -0.2964(3) 0.116(2) Uani 1 1 d U
H33 H 0.0279 0.4559 -0.2871 0.139 Uiso 1 1 calc R
C34 C 0.0805(3) 0.4491(8) -0.3348(3) 0.105(2) Uani 1 1 d .
H34 H 0.0744 0.3454 -0.3507 0.126 Uiso 1 1 calc R
C35 C 0.1163(2) 0.5362(7) -0.3490(3) 0.0836(15) Uani 1 1 d .
H35 H 0.1347 0.4928 -0.3753 0.100 Uiso 1 1 calc R
C36 C 0.12563(16) 0.6877(6) -0.3253(2) 0.0651(12) Uani 1 1 d .
H36 H 0.1504 0.7468 -0.3356 0.078 Uiso 1 1 calc R

loop_
_atom_site_aniso_label
_atom_site_aniso_U_11
_atom_site_aniso_U_22
_atom_site_aniso_U_33
_atom_site_aniso_U_23
_atom_site_aniso_U_13
_atom_site_aniso_U_12
P1 0.0415(5) 0.0369(5) 0.0318(4) 0.0022(3) 0.0089(4) 0.0006(4)
O1 0.0496(14) 0.0587(17) 0.0483(14) 0.0108(12) 0.0152(11) -0.0055(12)
N1 0.0505(17) 0.073(2) 0.0333(14) 0.0038(15) 0.0029(13) 0.0216(17)
C1 0.0406(17) 0.0330(17) 0.0365(16) 0.0034(14) 0.0080(13) 0.0030(15)
C2 0.0395(17) 0.0380(18) 0.0404(17) 0.0015(15) 0.0098(14) 0.0036(15)
C3 0.0425(18) 0.0412(19) 0.0356(17) -0.0014(15) 0.0025(14) 0.0018(15)
C4 0.0394(17) 0.0348(18) 0.0343(16) 0.0030(13) 0.0053(13) 0.0004(14)
C5 0.0435(18) 0.0327(17) 0.0340(16) 0.0011(13) 0.0069(14) -0.0018(14)
C6 0.0459(18) 0.0378(18) 0.0315(16) -0.0006(14) 0.0057(14) -0.0002(15)
C7 0.043(2) 0.072(3) 0.0426(19) 0.0064(19) 0.0049(16) 0.0152(19)
C8 0.050(2) 0.070(3) 0.0330(17) 0.0053(17) 0.0024(15) 0.011(2)
C11 0.0426(18) 0.0384(18) 0.0395(17) -0.0020(14) 0.0175(14) 0.0008(15)
C12 0.071(2) 0.040(2) 0.0407(18) 0.0028(16) 0.0203(17) 0.0015(19)
C13 0.096(3) 0.043(2) 0.058(2) 0.0048(19) 0.034(2) -0.001(2)
C14 0.081(3) 0.047(2) 0.064(2) -0.013(2) 0.039(2) -0.016(2)
C15 0.058(2) 0.059(2) 0.047(2) -0.0159(19) 0.0227(17) -0.008(2)
C16 0.052(2) 0.051(2) 0.0392(18) -0.0048(16) 0.0160(16) -0.0006(18)
C21 0.046(2) 0.048(2) 0.051(2) 0.0161(17) 0.0184(16) 0.0171(17)
C22 0.076(3) 0.064(3) 0.090(3) 0.003(3) 0.048(3) -0.009(2)
C23 0.118(5) 0.064(3) 0.137(5) -0.019(3) 0.071(4) -0.005(3)
C24 0.092(4) 0.051(3) 0.145(5) -0.013(3) 0.054(4) 0.003(3)
C25 0.091(4) 0.055(3) 0.185(7) 0.003(4) 0.075(4) -0.010(3)
C26 0.080(3) 0.067(3) 0.131(4) 0.020(3) 0.071(3) 0.014(3)
C31 0.043(2) 0.081(3) 0.0330(17) 0.0001(19) 0.0028(15) 0.006(2)
C32 0.086(3) 0.107(4) 0.066(3) -0.029(3) 0.036(3) -0.023(3)
C33 0.137(5) 0.121(5) 0.100(4) -0.029(4) 0.056(4) -0.048(4)
C34 0.140(5) 0.083(4) 0.086(4) -0.030(3) 0.031(4) -0.022(4)
C35 0.075(3) 0.094(4) 0.071(3) -0.022(3) 0.011(3) 0.012(3)
C36 0.058(2) 0.078(3) 0.054(2) -0.008(2) 0.0123(19) 0.010(2)

loop_
_atom_type_symbol
_atom_type_description
_atom_type_scat_dispersion_real
_atom_type_scat_dispersion_imag
_atom_type_scat_source
C C 0.0033 0.0016 'International Tables Vol C Tables 4.2.6.8 and 6.1.1.4'
H H 0.0000 0.0000 'International Tables Vol C Tables 4.2.6.8 and 6.1.1.4'
N N 0.0061 0.0033 'International Tables Vol C Tables 4.2.6.8 and 6.1.1.4'
O O 0.0106 0.0060 'International Tables Vol C Tables 4.2.6.8 and 6.1.1.4'
P P 0.1023 0.0942 'International Tables Vol C Tables 4.2.6.8 and 6.1.1.4'

loop_
_geom_angle_atom_site_label_1
_geom_angle_atom_site_label_2
_geom_angle_atom_site_label_3
_geom_angle
_geom_angle_site_symmetry_1
_geom_angle_site_symmetry_3
O1 P1 C11 113.44(16) . .
O1 P1 C5 116.12(15) . .
C11 P1 C5 105.94(15) . .
O1 P1 C1 118.16(15) . .
C11 P1 C1 107.22(15) . .
C5 P1 C1 93.73(14) . .
C3 N1 C8 119.8(3) . .
C3 N1 C7 120.1(3) . .
C8 N1 C7 120.0(3) . .
C4 C1 C2 117.3(3) . .
C4 C1 P1 106.2(2) . .
C2 C1 P1 136.5(3) . .
C1 C2 C3 119.3(3) . .
C1 C2 H2 120.3 . .
C3 C2 H2 120.3 . .
N1 C3 C6 119.7(3) . 7_565
N1 C3 C2 119.7(3) . .
C6 C3 C2 120.6(3) 7_565 .
C1 C4 C5 126.1(3) . 7_565
C1 C4 C4 117.1(4) . 7_565
C5 C4 C4 116.8(4) 7_565 7_565
C4 C5 C6 116.7(3) 7_565 .
C4 C5 P1 106.2(2) 7_565 .
C6 C5 P1 137.2(3) . .
C5 C6 C3 120.0(3) . 7_565
C5 C6 H6 120.0 . .
C3 C6 H6 120.0 7_565 .
N1 C7 C21 115.2(3) . .
N1 C7 H7A 108.5 . .
C21 C7 H7A 108.5 . .
N1 C7 H7B 108.5 . .
C21 C7 H7B 108.5 . .
H7A C7 H7B 107.5 . .
N1 C8 C31 114.5(3) . .
N1 C8 H8A 108.6 . .
C31 C8 H8A 108.6 . .
N1 C8 H8B 108.6 . .
C31 C8 H8B 108.6 . .
H8A C8 H8B 107.6 . .
C12 C11 C16 119.0(3) . .
C12 C11 P1 123.3(3) . .
C16 C11 P1 117.6(3) . .
C11 C12 C13 119.6(3) . .
C11 C12 H12 120.2 . .
C13 C12 H12 120.2 . .
C14 C13 C12 120.1(4) . .
C14 C13 H13 120.0 . .
C12 C13 H13 120.0 . .
C15 C14 C13 121.1(4) . .
C15 C14 H14 119.5 . .
C13 C14 H14 119.5 . .
C14 C15 C16 119.2(4) . .
C14 C15 H15 120.4 . .
C16 C15 H15 120.4 . .
C15 C16 C11 121.0(4) . .
C15 C16 H16 119.5 . .
C11 C16 H16 119.5 . .
C26 C21 C22 116.6(4) . .
C26 C21 C7 122.8(4) . .
C22 C21 C7 120.5(4) . .
C21 C22 C23 122.2(4) . .
C21 C22 H22 118.9 . .
C23 C22 H22 118.9 . .
C24 C23 C22 119.0(5) . .
C24 C23 H23 120.5 . .
C22 C23 H23 120.5 . .
C25 C24 C23 120.6(5) . .
C25 C24 H24 119.7 . .
C23 C24 H24 119.7 . .
C24 C25 C26 120.3(5) . .
C24 C25 H25 119.9 . .
C26 C25 H25 119.9 . .
C21 C26 C25 121.2(5) . .
C21 C26 H26 119.4 . .
C25 C26 H26 119.4 . .
C32 C31 C36 118.2(5) . .
C32 C31 C8 121.4(4) . .
C36 C31 C8 120.4(4) . .
C31 C32 C33 121.6(5) . .
C31 C32 H32 119.2 . .
C33 C32 H32 119.2 . .
C32 C33 C34 119.3(6) . .
C32 C33 H33 120.3 . .
C34 C33 H33 120.3 . .
C35 C34 C33 119.6(6) . .
C35 C34 H34 120.2 . .
C33 C34 H34 120.2 . .
C34 C35 C36 120.4(5) . .
C34 C35 H35 119.8 . .
C36 C35 H35 119.8 . .
C35 C36 C31 121.0(5) . .
C35 C36 H36 119.5 . .
C31 C36 H36 119.5 . .

loop_
_geom_bond_atom_site_label_1
_geom_bond_atom_site_label_2
_geom_bond_distance
_geom_bond_site_symmetry_2
P1 O1 1.474(3) .
P1 C11 1.797(3) .
P1 C5 1.840(3) .
P1 C1 1.841(3) .
N1 C3 1.391(4) .
N1 C8 1.452(4) .
N1 C7 1.452(5) .
C1 C4 1.374(5) .
C1 C2 1.387(4) .
C2 C3 1.417(5) .
C2 H2 0.9400 .
C3 C6 1.410(5) 7_565
C4 C5 1.380(5) 7_565
C4 C4 1.437(6) 7_565
C5 C4 1.380(5) 7_565
C5 C6 1.388(4) .
C6 C3 1.410(5) 7_565
C6 H6 0.9400 .
C7 C21 1.500(6) .
C7 H7A 0.9800 .
C7 H7B 0.9800 .
C8 C31 1.511(6) .
C8 H8A 0.9800 .
C8 H8B 0.9800 .
C11 C12 1.384(5) .
C11 C16 1.393(5) .
C12 C13 1.388(6) .
C12 H12 0.9400 .
C13 C14 1.376(6) .
C13 H13 0.9400 .
C14 C15 1.364(6) .
C14 H14 0.9400 .
C15 C16 1.379(5) .
C15 H15 0.9400 .
C16 H16 0.9400 .
C21 C26 1.369(6) .
C21 C22 1.381(6) .
C22 C23 1.381(7) .
C22 H22 0.9400 .
C23 C24 1.364(8) .
C23 H23 0.9400 .
C24 C25 1.330(8) .
C24 H24 0.9400 .
C25 C26 1.400(8) .
C25 H25 0.9400 .
C26 H26 0.9400 .
C31 C32 1.367(6) .
C31 C36 1.380(6) .
C32 C33 1.378(9) .
C32 H32 0.9400 .
C33 C34 1.388(9) .
C33 H33 0.9400 .
C34 C35 1.359(8) .
C34 H34 0.9400 .
C35 C36 1.377(7) .
C35 H35 0.9400 .
C36 H36 0.9400 .

loop_
_geom_torsion_atom_site_label_1
_geom_torsion_atom_site_label_2
_geom_torsion_atom_site_label_3
_geom_torsion_atom_site_label_4
_geom_torsion
_geom_torsion_site_symmetry_1
_geom_torsion_site_symmetry_4
O1 P1 C1 C4 -122.7(2) . .
C11 P1 C1 C4 107.6(2) . .
C5 P1 C1 C4 -0.3(3) . .
O1 P1 C1 C2 57.8(4) . .
C11 P1 C1 C2 -71.8(4) . .
C5 P1 C1 C2 -179.8(4) . .
C4 C1 C2 C3 -1.3(5) . .
P1 C1 C2 C3 178.1(3) . .
C8 N1 C3 C6 4.8(5) . 7_565
C7 N1 C3 C6 -178.5(3) . 7_565
C8 N1 C3 C2 -177.5(3) . .
C7 N1 C3 C2 -0.8(5) . .
C1 C2 C3 N1 -176.1(3) . .
C1 C2 C3 C6 1.6(5) . 7_565
C2 C1 C4 C5 0.6(5) . 7_565
P1 C1 C4 C5 -179.0(3) . 7_565
C2 C1 C4 C4 179.2(4) . 7_565
P1 C1 C4 C4 -0.4(5) . 7_565
O1 P1 C5 C4 125.0(2) . 7_565
C11 P1 C5 C4 -108.1(2) . 7_565
C1 P1 C5 C4 1.0(2) . 7_565
O1 P1 C5 C6 -55.2(4) . .
C11 P1 C5 C6 71.7(4) . .
C1 P1 C5 C6 -179.2(4) . .
C4 C5 C6 C3 -0.4(5) 7_565 7_565
P1 C5 C6 C3 179.8(3) . 7_565
C3 N1 C7 C21 67.7(5) . .
C8 N1 C7 C21 -115.6(4) . .
C3 N1 C8 C31 68.4(5) . .
C7 N1 C8 C31 -108.4(4) . .
O1 P1 C11 C12 -114.7(3) . .
C5 P1 C11 C12 116.8(3) . .
C1 P1 C11 C12 17.6(3) . .
O1 P1 C11 C16 63.6(3) . .
C5 P1 C11 C16 -65.0(3) . .
C1 P1 C11 C16 -164.1(3) . .
C16 C11 C12 C13 -1.3(5) . .
P1 C11 C12 C13 177.0(3) . .
C11 C12 C13 C14 0.2(6) . .
C12 C13 C14 C15 0.5(7) . .
C13 C14 C15 C16 -0.1(6) . .
C14 C15 C16 C11 -1.0(6) . .
C12 C11 C16 C15 1.7(5) . .
P1 C11 C16 C15 -176.7(3) . .
N1 C7 C21 C26 30.3(5) . .
N1 C7 C21 C22 -147.6(4) . .
C26 C21 C22 C23 0.7(7) . .
C7 C21 C22 C23 178.7(5) . .
C21 C22 C23 C24 2.0(9) . .
C22 C23 C24 C25 -4.5(10) . .
C23 C24 C25 C26 4.3(11) . .
C22 C21 C26 C25 -0.9(7) . .
C7 C21 C26 C25 -179.0(5) . .
C24 C25 C26 C21 -1.5(10) . .
N1 C8 C31 C32 42.6(5) . .
N1 C8 C31 C36 -138.6(4) . .
C36 C31 C32 C33 -0.9(8) . .
C8 C31 C32 C33 177.9(5) . .
C31 C32 C33 C34 1.5(10) . .
C32 C33 C34 C35 -1.3(11) . .
C33 C34 C35 C36 0.5(9) . .
C34 C35 C36 C31 0.2(8) . .
C32 C31 C36 C35 0.0(6) . .
C8 C31 C36 C35 -178.8(4) . .

loop_
_platon_squeeze_void_nr
_platon_squeeze_void_average_x
_platon_squeeze_void_average_y
_platon_squeeze_void_average_z
_platon_squeeze_void_volume
_platon_squeeze_void_count_electrons
_platon_squeeze_void_content
1 0.000 0.000 0.000 183 21 ' '
2 0.000 0.000 0.500 183 21 ' '
3 0.500 0.499 1.000 183 21 ' '
4 0.500 0.499 0.500 183 21 ' '
